data_1574832
loop_
_publ_author_name
'Nguyen, Tri Minh'
'Tawfik, Sherif Abdulkader'
'Tran, Truyen'
'Gupta, Sunil'
'Rana, Santu'
'Venkatesh, Svetha'

_publ_section_title
;
 The search for superionic solid-state electrolytes using a
 physics-informed generative model.
;
_journal_issue 17
_journal_name_full 'Materials horizons'
_journal_page_first 6945
_journal_page_last 6955
_journal_paper_doi 10.1039/d5mh00767d
_journal_volume 12
_journal_year 2025
_chemical_formula_structural LiCl
_chemical_formula_sum 'Cl4 Li4'
_space_group_IT_number 1
_space_group_name_Hall 'P 1'
_space_group_name_H-M_alt 'P 1'
_symmetry_Int_Tables_number 1
_symmetry_space_group_name_H-M 'P 1'
_audit_update_record
;
2025-04-08 deposited with the CCDC.	2025-06-06 downloaded from the CCDC.
;
_cell_angle_alpha 90.00000840
_cell_angle_beta 90.50968046
_cell_angle_gamma 89.99998319
_cell_formula_units_Z 4
_cell_length_a 3.60563605
_cell_length_b 6.18271013
_cell_length_c 6.06886486
_cell_volume 135.285
_cod_data_source_file d5mh00767d3.cif
_cod_data_source_block LiCl
_cod_depositor_comments 'Adding full bibliography for 1574820--1574854.cif.'
_cod_original_cell_volume 135.28543921
_cod_original_formula_sum 'Li4 Cl4'
_cod_database_code 1574832

loop_
_symmetry_equiv_pos_site_id
_symmetry_equiv_pos_as_xyz
1 'x, y, z'

loop_
_atom_site_type_symbol
_atom_site_label
_atom_site_symmetry_multiplicity
_atom_site_fract_x
_atom_site_fract_y
_atom_site_fract_z
_atom_site_occupancy
Li Li0 1 0.13199698 0.50190005 0.45797341 1
Li Li1 1 0.63199770 0.00190032 0.45797295 1
Li Li2 1 0.13199784 0.49809978 0.95797516 1
Li Li3 1 0.63199745 0.99809997 0.95797498 1
Cl Cl4 1 0.13069383 0.16775351 0.70855720 1
Cl Cl5 1 0.63069351 0.66775344 0.70855719 1
Cl Cl6 1 0.13069299 0.83224649 0.20855742 1
Cl Cl7 1 0.63069354 0.33224644 0.20855754 1
